data_7155147
loop_
_publ_author_name
'Li, Xiang'
'Li, Ya'
'Shang, Huaqi'

_publ_section_title
;
 A diastereoselective Mannich-type reaction of \a-fluorinated carboxylate
 esters: synthesis of \b-amino acids containing \a-quaternary fluorinated
 carbon centers.
;
_journal_issue 27
_journal_name_full 'Organic &amp; biomolecular chemistry'
_journal_page_first 6457
_journal_page_last 6462
_journal_paper_doi 10.1039/c6ob01084a
_journal_volume 14
_journal_year 2016
_chemical_absolute_configuration ad
_chemical_formula_sum 'C17 H26 F N O3 S'
_chemical_formula_weight 343.45
_chemical_name_systematic
; 
 ? 
;
_space_group_crystal_system orthorhombic
_space_group_IT_number 19
_space_group_name_Hall 'P 2ac 2ab'
_space_group_name_H-M_alt 'P 21 21 21'
_symmetry_space_group_name_Hall 'P 2ac 2ab'
_symmetry_space_group_name_H-M 'P 21 21 21'
_atom_sites_solution_hydrogens mixed
_audit_creation_method SHELXL-2013
_audit_update_record
;
2016-04-12 deposited with the CCDC.
2016-06-01 downloaded from the CCDC.
;
_cell_angle_alpha 90
_cell_angle_beta 90
_cell_angle_gamma 90
_cell_formula_units_Z 8
_cell_length_a 9.6078(18)
_cell_length_b 18.110(4)
_cell_length_c 21.537(4)
_cell_measurement_reflns_used 3022
_cell_measurement_temperature 293(2)
_cell_measurement_theta_max 40.732
_cell_measurement_theta_min 4.799
_cell_volume 3747.4(13)
_computing_cell_refinement 'Bruker SMART'
_computing_data_collection 'Bruker SMART'
_computing_data_reduction 'Bruker SHELXTL'
_computing_molecular_graphics 'Bruker SHELXTL'
_computing_publication_material 'Bruker SHELXTL'
_computing_structure_refinement 'SHELXL-2013 (Sheldrick, 2013)'
_computing_structure_solution 'Bruker SHELXTL'
_diffrn_ambient_temperature 293(2)
_diffrn_measured_fraction_theta_full 0.999
_diffrn_measured_fraction_theta_max 0.999
_diffrn_measurement_device_type 'CCD area detector'
_diffrn_measurement_method 'phi and omega scans'
_diffrn_radiation_type MoK\a
_diffrn_radiation_wavelength 0.71073
_diffrn_reflns_av_R_equivalents 0.0522
_diffrn_reflns_av_unetI/netI 0.0581
_diffrn_reflns_Laue_measured_fraction_full 0.999
_diffrn_reflns_Laue_measured_fraction_max 0.999
_diffrn_reflns_limit_h_max 11
_diffrn_reflns_limit_h_min -10
_diffrn_reflns_limit_k_max 21
_diffrn_reflns_limit_k_min -21
_diffrn_reflns_limit_l_max 24
_diffrn_reflns_limit_l_min -26
_diffrn_reflns_number 21644
_diffrn_reflns_point_group_measured_fraction_full 1.000
_diffrn_reflns_point_group_measured_fraction_max 1.000
_diffrn_reflns_theta_full 25.242
_diffrn_reflns_theta_max 25.494
_diffrn_reflns_theta_min 1.891
_exptl_absorpt_coefficient_mu 0.195
_exptl_absorpt_correction_T_max 0.7456
_exptl_absorpt_correction_T_min 0.6573
_exptl_absorpt_correction_type multi-scan
_exptl_absorpt_process_details sadabs
_exptl_crystal_colour colorless
_exptl_crystal_density_diffrn 1.218
_exptl_crystal_description prismatic
_exptl_crystal_F_000 1472
_exptl_crystal_size_max 0.200
_exptl_crystal_size_mid 0.160
_exptl_crystal_size_min 0.140
_refine_diff_density_max 0.204
_refine_diff_density_min -0.149
_refine_diff_density_rms 0.035
_refine_ls_abs_structure_details
; 
 Flack x determined using 1638 quotients [(I+)-(I-)]/[(I+)+(I-)] 
 (Parsons and Flack (2004), Acta Cryst. A60, s61). 
;
_refine_ls_abs_structure_Flack 0.02(5)
_refine_ls_extinction_method none
_refine_ls_goodness_of_fit_ref 0.993
_refine_ls_hydrogen_treatment mixed
_refine_ls_matrix_type full
_refine_ls_number_parameters 433
_refine_ls_number_reflns 6964
_refine_ls_number_restraints 2
_refine_ls_restrained_S_all 0.993
_refine_ls_R_factor_all 0.0808
_refine_ls_R_factor_gt 0.0503
_refine_ls_shift/su_max 0.000
_refine_ls_shift/su_mean 0.000
_refine_ls_structure_factor_coef Fsqd
_refine_ls_weighting_details 'w=1/[\s^2^(Fo^2^)+(0.0616P)^2^] where P=(Fo^2^+2Fc^2^)/3'
_refine_ls_weighting_scheme calc
_refine_ls_wR_factor_gt 0.1103
_refine_ls_wR_factor_ref 0.1238
_reflns_Friedel_coverage 0.782
_reflns_Friedel_fraction_full 1.000
_reflns_Friedel_fraction_max 1.000
_reflns_number_gt 4759
_reflns_number_total 6964
_reflns_threshold_expression 'I > 2\s(I)'
_cod_data_source_file c6ob01084a2.cif
_cod_data_source_block cd16148
_cod_depositor_comments 'Adding full bibliography for 7155146--7155147.cif.'
_cod_original_cell_volume 3747.3(13)
_cod_database_code 7155147
_shelx_space_group_comment
; 
The symmetry employed for this shelxl refinement is uniquely defined 
by the following loop, which should always be used as a source of 
symmetry information in preference to the above space-group names. 
They are only intended as comments. 
;
_shelx_estimated_absorpt_t_min 0.962
_shelx_estimated_absorpt_t_max 0.973
_shelxl_version_number 2013-4

loop_
_space_group_symop_operation_xyz
'x, y, z'
'-x+1/2, -y, z+1/2'
'-x, y+1/2, -z+1/2'
'x+1/2, -y+1/2, -z'

loop_
_atom_site_label
_atom_site_type_symbol
_atom_site_fract_x
_atom_site_fract_y
_atom_site_fract_z
_atom_site_U_iso_or_equiv
_atom_site_adp_type
_atom_site_occupancy
_atom_site_site_symmetry_order
_atom_site_calc_flag
_atom_site_refinement_flags_posn
_atom_site_refinement_flags_adp
S1 S 0.84964(12) 0.11614(6) 0.22340(6) 0.0575(3) Uani 1 1 d . .
S2 S 0.03207(12) -0.08658(6) 0.38012(6) 0.0587(3) Uani 1 1 d . .
F1 F 0.5318(3) 0.13783(12) 0.23235(12) 0.0672(7) Uani 1 1 d . .
F2 F 0.2688(3) -0.02650(14) 0.46867(13) 0.0785(8) Uani 1 1 d . .
N1 N 0.8045(4) 0.20345(19) 0.21369(19) 0.0565(9) Uani 1 1 d D .
N2 N 0.0583(4) 0.00295(18) 0.36860(16) 0.0495(9) Uani 1 1 d D .
O1 O 0.4353(4) 0.3187(2) 0.2640(2) 0.0897(12) Uani 1 1 d . .
O2 O 0.3242(3) 0.21155(18) 0.26471(16) 0.0723(9) Uani 1 1 d . .
O3 O 0.9657(3) 0.10920(16) 0.26859(14) 0.0668(8) Uani 1 1 d . .
O4 O 0.3590(5) 0.1556(2) 0.4308(2) 0.1033(14) Uani 1 1 d . .
O5 O 0.4578(4) 0.0661(2) 0.48593(17) 0.0879(11) Uani 1 1 d . .
O6 O 0.0721(4) -0.13292(18) 0.32603(19) 0.0943(12) Uani 1 1 d . .
C1 C 0.5963(5) 0.2844(3) 0.1220(3) 0.0725(14) Uani 1 1 d . .
H1 H 0.6513 0.3168 0.1448 0.087 Uiso 1 1 calc R U
C2 C 0.5767(6) 0.2961(3) 0.0594(3) 0.0880(17) Uani 1 1 d . .
H2 H 0.6175 0.3364 0.0399 0.106 Uiso 1 1 calc R U
C3 C 0.4962(8) 0.2474(4) 0.0260(3) 0.0933(19) Uani 1 1 d . .
H3 H 0.4831 0.2551 -0.0163 0.112 Uiso 1 1 calc R U
C4 C 0.4362(7) 0.1890(3) 0.0536(3) 0.0875(17) Uani 1 1 d . .
H4 H 0.3827 0.1564 0.0303 0.105 Uiso 1 1 calc R U
C5 C 0.4539(5) 0.1774(3) 0.1168(2) 0.0668(12) Uani 1 1 d . .
H5 H 0.4111 0.1374 0.1360 0.080 Uiso 1 1 calc R U
C6 C 0.5351(5) 0.2251(2) 0.1512(2) 0.0546(11) Uani 1 1 d . .
C7 C 0.5497(4) 0.2130(2) 0.2209(2) 0.0537(10) Uani 1 1 d . .
C8 C 0.6893(5) 0.2358(2) 0.2491(2) 0.0565(12) Uani 1 1 d . .
H8 H 0.6966 0.2896 0.2448 0.068 Uiso 1 1 calc R U
C9 C 0.6950(5) 0.2183(3) 0.3191(2) 0.0791(15) Uani 1 1 d . .
H9A H 0.6112 0.2372 0.3385 0.095 Uiso 1 1 calc R U
H9B H 0.6955 0.1651 0.3244 0.095 Uiso 1 1 calc R U
C10 C 0.8202(7) 0.2503(4) 0.3522(3) 0.109(2) Uani 1 1 d . .
H10A H 0.8169 0.2342 0.3951 0.130 Uiso 1 1 calc R U
H10B H 0.9031 0.2289 0.3338 0.130 Uiso 1 1 calc R U
C11 C 0.8361(10) 0.3282(4) 0.3519(4) 0.161(4) Uani 1 1 d . .
H11A H 0.8529 0.3448 0.3102 0.241 Uiso 1 1 calc R U
H11B H 0.9134 0.3416 0.3778 0.241 Uiso 1 1 calc R U
H11C H 0.7528 0.3508 0.3675 0.241 Uiso 1 1 calc R U
C12 C 0.4317(5) 0.2541(3) 0.2528(2) 0.0595(12) Uani 1 1 d . .
C13 C 0.2059(5) 0.2463(3) 0.2940(3) 0.0865(17) Uani 1 1 d . .
H13A H 0.2300 0.2603 0.3356 0.130 Uiso 1 1 calc R U
H13B H 0.1293 0.2123 0.2950 0.130 Uiso 1 1 calc R U
H13C H 0.1798 0.2894 0.2709 0.130 Uiso 1 1 calc R U
C14 C 0.9296(5) 0.0982(3) 0.1465(2) 0.0675(13) Uani 1 1 d . .
C15 C 0.8220(6) 0.1102(3) 0.0968(2) 0.0947(19) Uani 1 1 d . .
H15A H 0.7980 0.1616 0.0951 0.142 Uiso 1 1 calc R U
H15B H 0.7405 0.0817 0.1062 0.142 Uiso 1 1 calc R U
H15C H 0.8590 0.0949 0.0575 0.142 Uiso 1 1 calc R U
C16 C 0.9693(8) 0.0158(3) 0.1505(3) 0.108(2) Uani 1 1 d . .
H16A H 1.0221 0.0022 0.1144 0.162 Uiso 1 1 calc R U
H16B H 0.8863 -0.0136 0.1525 0.162 Uiso 1 1 calc R U
H16C H 1.0243 0.0074 0.1870 0.162 Uiso 1 1 calc R U
C17 C 1.0564(6) 0.1464(4) 0.1384(3) 0.100(2) Uani 1 1 d . .
H17A H 1.1008 0.1348 0.0997 0.149 Uiso 1 1 calc R U
H17B H 1.1202 0.1376 0.1720 0.149 Uiso 1 1 calc R U
H17C H 1.0290 0.1973 0.1385 0.149 Uiso 1 1 calc R U
C18 C 0.0765(7) 0.0356(4) 0.5406(3) 0.0924(18) Uani 1 1 d . .
H18 H 0.1167 -0.0096 0.5505 0.111 Uiso 1 1 calc R U
C19 C -0.0256(9) 0.0660(6) 0.5785(3) 0.131(3) Uani 1 1 d . .
H19 H -0.0544 0.0402 0.6136 0.157 Uiso 1 1 calc R U
C20 C -0.0839(9) 0.1321(6) 0.5658(4) 0.135(3) Uani 1 1 d . .
H20 H -0.1503 0.1525 0.5921 0.162 Uiso 1 1 calc R U
C21 C -0.0440(9) 0.1674(4) 0.5145(4) 0.121(2) Uani 1 1 d . .
H21 H -0.0847 0.2127 0.5052 0.145 Uiso 1 1 calc R U
C22 C 0.0551(7) 0.1396(3) 0.4750(3) 0.0929(18) Uani 1 1 d . .
H22 H 0.0800 0.1656 0.4394 0.112 Uiso 1 1 calc R U
C23 C 0.1171(5) 0.0730(3) 0.4882(2) 0.0620(12) Uani 1 1 d . .
C24 C 0.2303(5) 0.0436(2) 0.4471(2) 0.0582(12) Uani 1 1 d . .
C25 C 0.1946(4) 0.0371(2) 0.3784(2) 0.0537(10) Uani 1 1 d . .
H25 H 0.1848 0.0880 0.3636 0.064 Uiso 1 1 calc R U
C26 C 0.3117(5) 0.0038(3) 0.3398(2) 0.0700(13) Uani 1 1 d . .
H26A H 0.3231 -0.0477 0.3511 0.084 Uiso 1 1 calc R U
H26B H 0.3979 0.0292 0.3494 0.084 Uiso 1 1 calc R U
C27 C 0.2844(6) 0.0091(3) 0.2702(3) 0.0817(15) Uani 1 1 d . .
H27A H 0.1985 -0.0167 0.2607 0.098 Uiso 1 1 calc R U
H27B H 0.2714 0.0606 0.2592 0.098 Uiso 1 1 calc R U
C28 C 0.3973(7) -0.0220(3) 0.2313(3) 0.102(2) Uani 1 1 d . .
H28A H 0.4825 0.0040 0.2395 0.153 Uiso 1 1 calc R U
H28B H 0.3735 -0.0166 0.1882 0.153 Uiso 1 1 calc R U
H28C H 0.4091 -0.0733 0.2408 0.153 Uiso 1 1 calc R U
C29 C 0.3596(6) 0.0959(3) 0.4527(2) 0.0691(13) Uani 1 1 d . .
C30 C 0.5797(6) 0.1142(4) 0.4934(3) 0.115(2) Uani 1 1 d . .
H30A H 0.6167 0.1263 0.4533 0.172 Uiso 1 1 calc R U
H30B H 0.6494 0.0890 0.5173 0.172 Uiso 1 1 calc R U
H30C H 0.5527 0.1586 0.5145 0.172 Uiso 1 1 calc R U
C31 C -0.1599(5) -0.0829(2) 0.3787(2) 0.0606(11) Uani 1 1 d . .
C32 C -0.2051(7) -0.0376(4) 0.4336(3) 0.128(3) Uani 1 1 d . .
H32A H -0.1901 0.0138 0.4250 0.192 Uiso 1 1 calc R U
H32B H -0.1518 -0.0516 0.4694 0.192 Uiso 1 1 calc R U
H32C H -0.3021 -0.0460 0.4415 0.192 Uiso 1 1 calc R U
C33 C -0.2108(6) -0.0538(3) 0.3177(3) 0.105(2) Uani 1 1 d . .
H33A H -0.3069 -0.0669 0.3122 0.158 Uiso 1 1 calc R U
H33B H -0.1566 -0.0748 0.2846 0.158 Uiso 1 1 calc R U
H33C H -0.2015 -0.0010 0.3170 0.158 Uiso 1 1 calc R U
C34 C -0.2042(6) -0.1632(3) 0.3859(3) 0.0943(19) Uani 1 1 d . .
H34A H -0.3039 -0.1661 0.3868 0.141 Uiso 1 1 calc R U
H34B H -0.1670 -0.1827 0.4239 0.141 Uiso 1 1 calc R U
H34C H -0.1695 -0.1914 0.3515 0.141 Uiso 1 1 calc R U
H2A H 0.022(4) 0.019(2) 0.3357(13) 0.046(12) Uiso 1 1 d D .
H1A H 0.863(4) 0.232(2) 0.1991(19) 0.056(14) Uiso 1 1 d D .

loop_
_atom_site_aniso_label
_atom_site_aniso_U_11
_atom_site_aniso_U_22
_atom_site_aniso_U_33
_atom_site_aniso_U_23
_atom_site_aniso_U_13
_atom_site_aniso_U_12
S1 0.0528(7) 0.0529(6) 0.0669(7) 0.0091(5) -0.0062(6) -0.0002(5)
S2 0.0520(6) 0.0500(6) 0.0740(8) 0.0059(6) -0.0071(6) -0.0015(5)
F1 0.0624(16) 0.0474(13) 0.0917(19) 0.0085(12) -0.0088(14) -0.0062(12)
F2 0.093(2) 0.0640(17) 0.0786(19) 0.0072(14) -0.0250(15) 0.0083(16)
N1 0.050(2) 0.045(2) 0.074(3) 0.0095(19) -0.004(2) -0.0055(18)
N2 0.047(2) 0.051(2) 0.051(2) 0.0054(17) -0.0102(17) -0.0051(17)
O1 0.061(2) 0.065(2) 0.143(3) -0.022(2) 0.013(2) -0.0061(19)
O2 0.056(2) 0.070(2) 0.091(2) -0.0022(18) 0.0130(18) -0.0112(18)
O3 0.0622(19) 0.0697(19) 0.0684(19) 0.0131(16) -0.0141(16) 0.0074(16)
O4 0.101(3) 0.075(3) 0.134(4) 0.013(2) -0.040(3) -0.030(3)
O5 0.059(2) 0.109(3) 0.096(3) -0.008(2) -0.021(2) 0.001(2)
O6 0.087(3) 0.069(2) 0.127(3) -0.034(2) 0.024(2) -0.002(2)
C1 0.065(3) 0.068(3) 0.084(4) 0.015(3) -0.006(3) 0.004(3)
C2 0.083(4) 0.087(4) 0.094(5) 0.031(4) 0.007(4) 0.015(3)
C3 0.103(5) 0.112(5) 0.065(4) 0.008(4) 0.004(3) 0.044(4)
C4 0.088(4) 0.089(4) 0.086(4) -0.023(3) -0.023(3) 0.021(4)
C5 0.058(3) 0.066(3) 0.077(3) -0.007(2) -0.011(3) 0.001(3)
C6 0.041(2) 0.048(2) 0.074(3) 0.004(2) -0.006(2) 0.006(2)
C7 0.048(2) 0.042(2) 0.071(3) 0.010(2) -0.007(2) -0.004(2)
C8 0.047(3) 0.049(2) 0.074(3) 0.000(2) -0.006(2) 0.001(2)
C9 0.064(3) 0.111(4) 0.063(3) -0.008(3) -0.002(3) 0.005(3)
C10 0.085(5) 0.144(6) 0.097(5) -0.031(4) -0.024(4) 0.010(4)
C11 0.163(9) 0.119(7) 0.199(9) -0.038(6) -0.074(7) -0.013(6)
C12 0.053(3) 0.058(3) 0.068(3) 0.001(2) -0.009(2) -0.007(2)
C13 0.055(3) 0.111(5) 0.094(4) -0.006(3) 0.019(3) -0.003(3)
C14 0.066(3) 0.072(3) 0.064(3) -0.006(2) -0.009(2) 0.008(3)
C15 0.089(4) 0.124(5) 0.071(4) -0.017(3) -0.023(3) 0.019(4)
C16 0.126(5) 0.098(4) 0.099(4) -0.027(4) -0.024(4) 0.039(4)
C17 0.068(4) 0.143(5) 0.088(4) -0.001(4) 0.013(3) -0.009(4)
C18 0.085(4) 0.124(5) 0.068(4) 0.009(3) -0.012(3) -0.006(4)
C19 0.090(6) 0.240(10) 0.063(4) -0.005(5) 0.003(4) -0.012(6)
C20 0.090(6) 0.225(11) 0.089(6) -0.065(7) -0.010(4) 0.023(6)
C21 0.112(6) 0.116(6) 0.136(7) -0.047(5) 0.003(6) 0.021(5)
C22 0.100(5) 0.082(4) 0.097(4) -0.011(3) 0.007(4) 0.016(4)
C23 0.064(3) 0.065(3) 0.058(3) -0.005(2) -0.011(2) -0.006(2)
C24 0.065(3) 0.045(2) 0.065(3) 0.004(2) -0.015(2) -0.002(2)
C25 0.046(2) 0.048(2) 0.067(3) -0.003(2) -0.004(2) -0.003(2)
C26 0.055(3) 0.069(3) 0.086(4) -0.005(3) -0.004(3) -0.006(3)
C27 0.070(3) 0.092(4) 0.083(4) -0.010(3) 0.006(3) -0.002(3)
C28 0.114(5) 0.075(4) 0.116(5) -0.006(3) 0.036(4) 0.001(3)
C29 0.062(3) 0.076(3) 0.069(3) -0.010(3) -0.015(3) 0.002(3)
C30 0.054(4) 0.146(6) 0.145(6) -0.035(5) -0.016(4) -0.021(4)
C31 0.050(3) 0.060(3) 0.071(3) 0.005(2) -0.001(2) -0.009(2)
C32 0.073(4) 0.157(7) 0.153(6) -0.061(5) 0.045(4) -0.025(4)
C33 0.083(4) 0.099(4) 0.134(5) 0.049(4) -0.044(4) -0.032(4)
C34 0.075(4) 0.081(4) 0.127(5) 0.034(3) -0.017(4) -0.025(3)

loop_
_atom_type_symbol
_atom_type_description
_atom_type_scat_dispersion_real
_atom_type_scat_dispersion_imag
_atom_type_scat_source
C C 0.0033 0.0016 'International Tables Vol C Tables 4.2.6.8 and 6.1.1.4'
H H 0.0000 0.0000 'International Tables Vol C Tables 4.2.6.8 and 6.1.1.4'
N N 0.0061 0.0033 'International Tables Vol C Tables 4.2.6.8 and 6.1.1.4'
O O 0.0106 0.0060 'International Tables Vol C Tables 4.2.6.8 and 6.1.1.4'
F F 0.0171 0.0103 'International Tables Vol C Tables 4.2.6.8 and 6.1.1.4'
S S 0.1246 0.1234 'International Tables Vol C Tables 4.2.6.8 and 6.1.1.4'

loop_
_geom_angle_atom_site_label_1
_geom_angle_atom_site_label_2
_geom_angle_atom_site_label_3
_geom_angle
O3 S1 N1 111.15(19)
O3 S1 C14 105.0(2)
N1 S1 C14 99.4(2)
O6 S2 N2 113.3(2)
O6 S2 C31 105.4(2)
N2 S2 C31 96.55(19)
C8 N1 S1 121.0(3)
C8 N1 H1A 117(3)
S1 N1 H1A 118(3)
C25 N2 S2 121.8(3)
C25 N2 H2A 110(3)
S2 N2 H2A 114(3)
C12 O2 C13 116.6(4)
C29 O5 C30 113.1(5)
C6 C1 C2 120.5(5)
C6 C1 H1 119.7
C2 C1 H1 119.7
C3 C2 C1 119.4(5)
C3 C2 H2 120.3
C1 C2 H2 120.3
C4 C3 C2 120.9(6)
C4 C3 H3 119.5
C2 C3 H3 119.5
C3 C4 C5 120.1(6)
C3 C4 H4 120.0
C5 C4 H4 120.0
C6 C5 C4 120.0(5)
C6 C5 H5 120.0
C4 C5 H5 120.0
C1 C6 C5 119.1(5)
C1 C6 C7 121.5(4)
C5 C6 C7 119.3(4)
F1 C7 C12 107.9(3)
F1 C7 C6 107.7(3)
C12 C7 C6 107.8(3)
F1 C7 C8 107.6(3)
C12 C7 C8 110.0(4)
C6 C7 C8 115.6(4)
N1 C8 C7 110.4(4)
N1 C8 C9 113.5(4)
C7 C8 C9 111.3(4)
N1 C8 H8 107.1
C7 C8 H8 107.1
C9 C8 H8 107.1
C10 C9 C8 114.2(5)
C10 C9 H9A 108.7
C8 C9 H9A 108.7
C10 C9 H9B 108.7
C8 C9 H9B 108.7
H9A C9 H9B 107.6
C11 C10 C9 117.7(6)
C11 C10 H10A 107.9
C9 C10 H10A 107.9
C11 C10 H10B 107.9
C9 C10 H10B 107.9
H10A C10 H10B 107.2
C10 C11 H11A 109.5
C10 C11 H11B 109.5
H11A C11 H11B 109.5
C10 C11 H11C 109.5
H11A C11 H11C 109.5
H11B C11 H11C 109.5
O1 C12 O2 123.9(5)
O1 C12 C7 123.3(4)
O2 C12 C7 112.8(4)
O2 C13 H13A 109.5
O2 C13 H13B 109.5
H13A C13 H13B 109.5
O2 C13 H13C 109.5
H13A C13 H13C 109.5
H13B C13 H13C 109.5
C15 C14 C17 112.9(5)
C15 C14 C16 110.4(4)
C17 C14 C16 111.4(5)
C15 C14 S1 109.0(4)
C17 C14 S1 109.7(3)
C16 C14 S1 102.9(4)
C14 C15 H15A 109.5
C14 C15 H15B 109.5
H15A C15 H15B 109.5
C14 C15 H15C 109.5
H15A C15 H15C 109.5
H15B C15 H15C 109.5
C14 C16 H16A 109.5
C14 C16 H16B 109.5
H16A C16 H16B 109.5
C14 C16 H16C 109.5
H16A C16 H16C 109.5
H16B C16 H16C 109.5
C14 C17 H17A 109.5
C14 C17 H17B 109.5
H17A C17 H17B 109.5
C14 C17 H17C 109.5
H17A C17 H17C 109.5
H17B C17 H17C 109.5
C23 C18 C19 119.2(6)
C23 C18 H18 120.4
C19 C18 H18 120.4
C20 C19 C18 121.6(8)
C20 C19 H19 119.2
C18 C19 H19 119.2
C21 C20 C19 118.4(8)
C21 C20 H20 120.8
C19 C20 H20 120.8
C20 C21 C22 122.5(8)
C20 C21 H21 118.8
C22 C21 H21 118.8
C21 C22 C23 119.6(7)
C21 C22 H22 120.2
C23 C22 H22 120.2
C18 C23 C22 118.7(5)
C18 C23 C24 121.0(5)
C22 C23 C24 120.3(5)
F2 C24 C23 108.6(4)
F2 C24 C25 108.1(3)
C23 C24 C25 115.9(4)
F2 C24 C29 108.3(4)
C23 C24 C29 108.4(4)
C25 C24 C29 107.4(4)
N2 C25 C26 114.5(3)
N2 C25 C24 112.0(4)
C26 C25 C24 113.2(4)
N2 C25 H25 105.4
C26 C25 H25 105.4
C24 C25 H25 105.4
C25 C26 C27 112.6(4)
C25 C26 H26A 109.1
C27 C26 H26A 109.1
C25 C26 H26B 109.1
C27 C26 H26B 109.1
H26A C26 H26B 107.8
C28 C27 C26 113.9(5)
C28 C27 H27A 108.8
C26 C27 H27A 108.8
C28 C27 H27B 108.8
C26 C27 H27B 108.8
H27A C27 H27B 107.7
C27 C28 H28A 109.5
C27 C28 H28B 109.5
H28A C28 H28B 109.5
C27 C28 H28C 109.5
H28A C28 H28C 109.5
H28B C28 H28C 109.5
O4 C29 O5 127.1(5)
O4 C29 C24 121.3(5)
O5 C29 C24 111.5(5)
O5 C30 H30A 109.5
O5 C30 H30B 109.5
H30A C30 H30B 109.5
O5 C30 H30C 109.5
H30A C30 H30C 109.5
H30B C30 H30C 109.5
C33 C31 C32 113.8(5)
C33 C31 C34 109.5(4)
C32 C31 C34 111.2(5)
C33 C31 S2 110.7(4)
C32 C31 S2 107.2(4)
C34 C31 S2 104.1(3)
C31 C32 H32A 109.5
C31 C32 H32B 109.5
H32A C32 H32B 109.5
C31 C32 H32C 109.5
H32A C32 H32C 109.5
H32B C32 H32C 109.5
C31 C33 H33A 109.5
C31 C33 H33B 109.5
H33A C33 H33B 109.5
C31 C33 H33C 109.5
H33A C33 H33C 109.5
H33B C33 H33C 109.5
C31 C34 H34A 109.5
C31 C34 H34B 109.5
H34A C34 H34B 109.5
C31 C34 H34C 109.5
H34A C34 H34C 109.5
H34B C34 H34C 109.5

loop_
_geom_bond_atom_site_label_1
_geom_bond_atom_site_label_2
_geom_bond_distance
S1 O3 1.486(3)
S1 N1 1.653(4)
S1 C14 1.853(5)
S2 O6 1.486(4)
S2 N2 1.659(3)
S2 C31 1.846(5)
F1 C7 1.394(4)
F2 C24 1.401(5)
N1 C8 1.466(6)
N1 H1A 0.82(2)
N2 C25 1.463(5)
N2 H2A 0.84(2)
O1 C12 1.195(5)
O2 C12 1.314(5)
O2 C13 1.444(6)
O4 C29 1.178(6)
O5 C29 1.301(6)
O5 C30 1.468(7)
C1 C6 1.375(6)
C1 C2 1.379(8)
C1 H1 0.9300
C2 C3 1.375(9)
C2 H2 0.9300
C3 C4 1.343(8)
C3 H3 0.9300
C4 C5 1.388(7)
C4 H4 0.9300
C5 C6 1.380(6)
C5 H5 0.9300
C6 C7 1.524(6)
C7 C12 1.520(6)
C7 C8 1.529(6)
C8 C9 1.542(6)
C8 H8 0.9800
C9 C10 1.514(8)
C9 H9A 0.9700
C9 H9B 0.9700
C10 C11 1.418(9)
C10 H10A 0.9700
C10 H10B 0.9700
C11 H11A 0.9600
C11 H11B 0.9600
C11 H11C 0.9600
C13 H13A 0.9600
C13 H13B 0.9600
C13 H13C 0.9600
C14 C15 1.504(7)
C14 C17 1.508(7)
C14 C16 1.544(7)
C15 H15A 0.9600
C15 H15B 0.9600
C15 H15C 0.9600
C16 H16A 0.9600
C16 H16B 0.9600
C16 H16C 0.9600
C17 H17A 0.9600
C17 H17B 0.9600
C17 H17C 0.9600
C18 C23 1.372(7)
C18 C19 1.391(10)
C18 H18 0.9300
C19 C20 1.349(11)
C19 H19 0.9300
C20 C21 1.332(11)
C20 H20 0.9300
C21 C22 1.373(9)
C21 H21 0.9300
C22 C23 1.374(7)
C22 H22 0.9300
C23 C24 1.500(7)
C24 C25 1.524(6)
C24 C29 1.567(7)
C25 C26 1.524(6)
C25 H25 0.9800
C26 C27 1.526(7)
C26 H26A 0.9700
C26 H26B 0.9700
C27 C28 1.482(7)
C27 H27A 0.9700
C27 H27B 0.9700
C28 H28A 0.9600
C28 H28B 0.9600
C28 H28C 0.9600
C30 H30A 0.9600
C30 H30B 0.9600
C30 H30C 0.9600
C31 C33 1.499(7)
C31 C32 1.503(7)
C31 C34 1.523(6)
C32 H32A 0.9600
C32 H32B 0.9600
C32 H32C 0.9600
C33 H33A 0.9600
C33 H33B 0.9600
C33 H33C 0.9600
C34 H34A 0.9600
C34 H34B 0.9600
C34 H34C 0.9600

loop_
_geom_hbond_atom_site_label_D
_geom_hbond_atom_site_label_H
_geom_hbond_atom_site_label_A
_geom_hbond_distance_DH
_geom_hbond_distance_HA
_geom_hbond_distance_DA
_geom_hbond_angle_DHA
_geom_hbond_site_symmetry_A
C13 H13B O3 0.96 2.51 3.433(7) 162.6 1_455
C33 H33B O6 0.96 2.59 3.078(7) 111.5 .
C33 H33C S1 0.96 2.97 3.732(5) 137.5 1_455
N2 H2A O3 0.84(2) 2.24(3) 3.022(4) 154(3) 1_455
N1 H1A O6 0.82(2) 2.59(3) 3.304(5) 147(4) 3_655

loop_
_geom_torsion_atom_site_label_1
_geom_torsion_atom_site_label_2
_geom_torsion_atom_site_label_3
_geom_torsion_atom_site_label_4
_geom_torsion
O3 S1 N1 C8 -95.3(4)
C14 S1 N1 C8 154.4(3)
O6 S2 N2 C25 -83.6(4)
C31 S2 N2 C25 166.5(3)
C6 C1 C2 C3 -0.6(8)
C1 C2 C3 C4 0.2(9)
C2 C3 C4 C5 0.6(9)
C3 C4 C5 C6 -1.0(8)
C2 C1 C6 C5 0.1(7)
C2 C1 C6 C7 -177.1(5)
C4 C5 C6 C1 0.7(7)
C4 C5 C6 C7 178.0(4)
C1 C6 C7 F1 -155.1(4)
C5 C6 C7 F1 27.7(5)
C1 C6 C7 C12 88.7(5)
C5 C6 C7 C12 -88.5(5)
C1 C6 C7 C8 -34.8(6)
C5 C6 C7 C8 148.0(4)
S1 N1 C8 C7 -78.7(4)
S1 N1 C8 C9 47.1(5)
F1 C7 C8 N1 69.6(4)
C12 C7 C8 N1 -173.1(4)
C6 C7 C8 N1 -50.7(5)
F1 C7 C8 C9 -57.3(5)
C12 C7 C8 C9 60.0(5)
C6 C7 C8 C9 -177.7(4)
N1 C8 C9 C10 64.1(6)
C7 C8 C9 C10 -170.7(4)
C8 C9 C10 C11 60.7(8)
C13 O2 C12 O1 -1.0(7)
C13 O2 C12 C7 -178.9(4)
F1 C7 C12 O1 161.7(4)
C6 C7 C12 O1 -82.2(5)
C8 C7 C12 O1 44.6(6)
F1 C7 C12 O2 -20.3(5)
C6 C7 C12 O2 95.7(4)
C8 C7 C12 O2 -137.4(4)
O3 S1 C14 C15 -175.4(4)
N1 S1 C14 C15 -60.4(4)
O3 S1 C14 C17 -51.2(4)
N1 S1 C14 C17 63.8(4)
O3 S1 C14 C16 67.4(4)
N1 S1 C14 C16 -177.5(4)
C23 C18 C19 C20 -1.2(10)
C18 C19 C20 C21 1.7(12)
C19 C20 C21 C22 -0.9(13)
C20 C21 C22 C23 -0.4(11)
C19 C18 C23 C22 -0.1(8)
C19 C18 C23 C24 177.8(5)
C21 C22 C23 C18 0.9(8)
C21 C22 C23 C24 -177.0(5)
C18 C23 C24 F2 5.8(6)
C22 C23 C24 F2 -176.3(4)
C18 C23 C24 C25 127.6(5)
C22 C23 C24 C25 -54.5(6)
C18 C23 C24 C29 -111.6(5)
C22 C23 C24 C29 66.3(6)
S2 N2 C25 C26 57.9(5)
S2 N2 C25 C24 -72.8(4)
F2 C24 C25 N2 75.9(4)
C23 C24 C25 N2 -46.2(5)
C29 C24 C25 N2 -167.5(4)
F2 C24 C25 C26 -55.5(5)
C23 C24 C25 C26 -177.6(4)
C29 C24 C25 C26 61.1(5)
N2 C25 C26 C27 59.3(6)
C24 C25 C26 C27 -170.6(4)
C25 C26 C27 C28 179.3(4)
C30 O5 C29 O4 -2.2(8)
C30 O5 C29 C24 -178.7(4)
F2 C24 C29 O4 171.0(5)
C23 C24 C29 O4 -71.4(6)
C25 C24 C29 O4 54.5(6)
F2 C24 C29 O5 -12.3(6)
C23 C24 C29 O5 105.3(5)
C25 C24 C29 O5 -128.8(4)
O6 S2 C31 C33 -56.5(4)
N2 S2 C31 C33 59.9(4)
O6 S2 C31 C32 178.9(4)
N2 S2 C31 C32 -64.7(4)
O6 S2 C31 C34 61.1(4)
N2 S2 C31 C34 177.5(3)
